data_7707534
loop_
_publ_author_name
'Yang, Qian-Ying'
'Zhang, Hua-Hong'
'Qi, Xiao-Wei'
'Sun, Shi-Shu'
'Zhang, Da-Shuai'
'Han, Li-Zhi'
'Zhang, Xiao-Peng'
'Shi, Zai-Feng'

_publ_section_title
;
 Mechanochromic luminescence properties of fluoro-substituted
 pinene-containing cyclometalated platinum(II) complexes with multiple
 triplet excited states.
;
_journal_issue 25
_journal_name_full 'Dalton transactions (Cambridge, England : 2003)'
_journal_page_first 8938
_journal_page_last 8946
_journal_paper_doi 10.1039/d1dt00848j
_journal_volume 50
_journal_year 2021
_chemical_absolute_configuration ad
_chemical_formula_moiety 'C23 H20 Cl F N2 Pt, C H2 Cl2'
_chemical_formula_sum 'C24 H22 Cl3 F N2 Pt'
_chemical_formula_weight 658.87
_space_group_crystal_system triclinic
_space_group_IT_number 1
_space_group_name_Hall 'P 1'
_space_group_name_H-M_alt 'P 1'
_atom_sites_solution_hydrogens geom
_audit_creation_date 2019-03-20
_audit_creation_method
;
FinalCif V69 by Daniel Kratzert, Freiburg 2019,
https://github.com/dkratzert/FinalCif
;
_audit_update_record
;
2021-05-12 deposited with the CCDC.	2021-05-28 downloaded from the CCDC.
;
_cell_angle_alpha 96.097(8)
_cell_angle_beta 100.086(6)
_cell_angle_gamma 92.237(7)
_cell_formula_units_Z 2
_cell_length_a 7.1424(5)
_cell_length_b 9.1357(9)
_cell_length_c 18.4824(14)
_cell_measurement_reflns_used 3164
_cell_measurement_temperature 298(2)
_cell_measurement_theta_max 26.5360
_cell_measurement_theta_min 2.9630
_cell_volume 1178.59(17)
_computing_cell_refinement 'CrysAlisPro 1.171.39.46e (Rigaku OD, 2018)'
_computing_data_collection 'CrysAlisPro 1.171.39.46e (Rigaku OD, 2018)'
_computing_data_reduction 'CrysAlisPro 1.171.39.46e (Rigaku OD, 2018)'
_computing_molecular_graphics 'Olex2 1.3 (Dolomanov et al., 2009)'
_computing_publication_material 'Olex2 1.3 (Dolomanov et al., 2009)'
_computing_structure_refinement 'SHELXL-2018/3 (Sheldrick, 2018)'
_computing_structure_solution 'SHELXT  (Sheldrick, 2015)'
_diffrn_ambient_temperature 298(2)
_diffrn_detector 'CCD plate'
_diffrn_detector_area_resol_mean 10.5095
_diffrn_detector_type Atlas
_diffrn_measured_fraction_theta_full 0.998
_diffrn_measured_fraction_theta_max 0.998
_diffrn_measurement_details
;

List of Runs (angles in degrees, time in seconds):

  # Type    Start    End  Width  t~exp~   \w     \q     \k     \f   Frames
#--------------------------------------------------------------------------
  1  \w    -19.00  82.00   1.00    4.00    --   10.97  77.00 120.00  101
  2  \w     -6.00  81.00   1.00    4.00    --   10.97  77.00-120.00   87
  3  \w     38.00  63.00   1.00    4.00    --  -12.76  77.00-150.00   25
  4  \w    -41.00  59.00   1.00    4.00    --  -12.76  77.00 -30.00  100
;
_diffrn_measurement_device 'four-circle diffractometer'
_diffrn_measurement_device_type 'Xcalibur, Atlas, Gemini ultra'
_diffrn_measurement_method '\w scans'
_diffrn_orient_matrix_type 'CrysAlisPro convention (1999,Acta A55,543-557)'
_diffrn_orient_matrix_UB_11 -0.0431726000
_diffrn_orient_matrix_UB_12 -0.0562264000
_diffrn_orient_matrix_UB_13 -0.0280689000
_diffrn_orient_matrix_UB_21 -0.0306973000
_diffrn_orient_matrix_UB_22 0.0542506000
_diffrn_orient_matrix_UB_23 -0.0234843000
_diffrn_orient_matrix_UB_31 0.0860419000
_diffrn_orient_matrix_UB_32 -0.0034471000
_diffrn_orient_matrix_UB_33 -0.0141469000
_diffrn_radiation_monochromator graphite
_diffrn_radiation_probe x-ray
_diffrn_radiation_type MoK\a
_diffrn_radiation_wavelength 0.71073
_diffrn_reflns_av_R_equivalents 0.0899
_diffrn_reflns_av_sigmaI/netI 0.0965
_diffrn_reflns_av_unetI/netI 0.0632
_diffrn_reflns_Laue_measured_fraction_full 0.998
_diffrn_reflns_Laue_measured_fraction_max 0.998
_diffrn_reflns_limit_h_max 7
_diffrn_reflns_limit_h_min -8
_diffrn_reflns_limit_k_max 10
_diffrn_reflns_limit_k_min -10
_diffrn_reflns_limit_l_max 21
_diffrn_reflns_limit_l_min -21
_diffrn_reflns_number 8968
_diffrn_reflns_point_group_measured_fraction_full 0.691
_diffrn_reflns_point_group_measured_fraction_max 0.691
_diffrn_reflns_theta_full 25.027
_diffrn_reflns_theta_max 25.027
_diffrn_reflns_theta_min 2.394
_diffrn_source 'fine-focus sealed X-ray tube'
_diffrn_source_type 'Enhance (Mo) X-ray Source'
_exptl_absorpt_coefficient_mu 6.315
_exptl_absorpt_correction_T_max 1.00000
_exptl_absorpt_correction_T_min 0.13414
_exptl_absorpt_correction_type multi-scan
_exptl_absorpt_process_details
;

CrysAlisPro 1.171.39.46e (Rigaku Oxford Diffraction, 2018)
Empirical absorption correction using spherical harmonics,
 implemented in SCALE3 ABSPACK scaling algorithm.
;
_exptl_crystal_colour green-yellow
_exptl_crystal_density_diffrn 1.857
_exptl_crystal_description block
_exptl_crystal_F_000 636
_exptl_crystal_size_max 0.260
_exptl_crystal_size_mid 0.220
_exptl_crystal_size_min 0.170
_refine_diff_density_max 2.259
_refine_diff_density_min -1.637
_refine_diff_density_rms 0.254
_refine_ls_abs_structure_details
;
 Classical Flack method preferred over Parsons because s.u. lower.
;
_refine_ls_abs_structure_Flack 0.04(2)
_refine_ls_extinction_method none
_refine_ls_goodness_of_fit_ref 1.055
_refine_ls_hydrogen_treatment constr
_refine_ls_matrix_type fullcycle
_refine_ls_number_parameters 492
_refine_ls_number_reflns 8968
_refine_ls_number_restraints 622
_refine_ls_restrained_S_all 1.026
_refine_ls_R_factor_all 0.1002
_refine_ls_R_factor_gt 0.0792
_refine_ls_shift/su_max 0.000
_refine_ls_shift/su_mean 0.000
_refine_ls_structure_factor_coef Fsqd
_refine_ls_weighting_details 'w=1/[\s^2^(Fo^2^)+(0.1726P)^2^] where P=(Fo^2^+2Fc^2^)/3'
_refine_ls_weighting_scheme calc
_refine_ls_wR_factor_gt 0.2133
_refine_ls_wR_factor_ref 0.2332
_reflns_Friedel_coverage 0.384
_reflns_Friedel_fraction_full 0.383
_reflns_Friedel_fraction_max 0.383
_reflns_number_gt 6979
_reflns_number_total 8968
_reflns_threshold_expression 'I > 2\s(I)'
_cod_data_source_file d1dt00848j2.cif
_cod_data_source_block AD5_twin1_hklf5
_cod_depositor_comments 'Adding full bibliography for 7707532--7707536.cif.'
_cod_database_code 7707534
_shelx_shelxl_version_number 2018/3
_shelx_space_group_comment
;
The symmetry employed for this shelxl refinement is uniquely defined
by the following loop, which should always be used as a source of
symmetry information in preference to the above space-group names.
They are only intended as comments.
;
_shelx_estimated_absorpt_t_min 0.291
_shelx_estimated_absorpt_t_max 0.413
_cell_oxdiff_length_a 7.1424(5)
_cell_oxdiff_length_b 9.1357(9)
_cell_oxdiff_length_c 18.4824(14)
_cell_oxdiff_angle_alpha 96.097(8)
_cell_oxdiff_angle_beta 100.086(6)
_cell_oxdiff_angle_gamma 92.237(7)
_cell_oxdiff_volume 1178.59(17)
_cell_oxdiff_measurement_reflns_used 3163
_oxdiff_exptl_absorpt_empirical_full_min 0.593
_oxdiff_exptl_absorpt_empirical_full_max 6.183
_oxdiff_exptl_absorpt_empirical_details
;

Empirical correction (ABSPACK) includes:
- Absorption correction using spherical harmonics
- Frame scaling
;
_reflns_odcompleteness_completeness 99.88
_reflns_odcompleteness_theta 26.32
_reflns_odcompleteness_iscentric 1
_chemical_oxdiff_formula 'Pt1 C1 H1 N1'

loop_
_space_group_symop_operation_xyz
'x, y, z'

loop_
_atom_site_label
_atom_site_type_symbol
_atom_site_fract_x
_atom_site_fract_y
_atom_site_fract_z
_atom_site_U_iso_or_equiv
_atom_site_adp_type
_atom_site_occupancy
_atom_site_site_symmetry_order
_atom_site_calc_flag
_atom_site_refinement_flags_posn
_atom_site_refinement_flags_adp
_atom_site_refinement_flags_occupancy
_atom_site_disorder_assembly
_atom_site_disorder_group
C1_1 C 0.753116 0.438144 0.803607 0.039(4) Uani 1 1 d G U . . .
C2_1 C 0.824770 0.458594 0.879129 0.039(5) Uani 1 1 d G U . . .
C3_1 C 0.895140 0.340703 0.915107 0.044(6) Uani 1 1 d G U . . .
H3_1 H 0.943081 0.354385 0.965636 0.053 Uiso 1 1 calc R U . . .
C4_1 C 0.893855 0.202361 0.875563 0.045(6) Uani 1 1 d G U . . .
H4_1 H 0.940937 0.123484 0.899635 0.055 Uiso 1 1 calc R U . . .
C5_1 C 0.822201 0.181909 0.800041 0.046(6) Uani 1 1 d G U . . .
H5_1 H 0.821342 0.089349 0.773584 0.056 Uiso 1 1 calc R U . . .
C6_1 C 0.751831 0.299799 0.764063 0.042(5) Uani 1 1 d G U . . .
N1_1 N 0.731052 0.692686 0.869546 0.043(5) Uani 1 1 d G U . . .
C7_1 C 0.811310 0.604279 0.922097 0.043(5) Uani 1 1 d G U . . .
C8_1 C 0.859999 0.662014 0.996022 0.047(6) Uani 1 1 d G U . . .
C9_1 C 0.828429 0.808156 1.017395 0.053(7) Uani 1 1 d G U . . .
H9_1 H 0.861005 0.846784 1.066855 0.064 Uiso 1 1 calc R U . . .
C10_1 C 0.748171 0.896565 0.964844 0.054(7) Uani 1 1 d G U . . .
H10_1 H 0.727049 0.994344 0.979144 0.064 Uiso 1 1 calc R U . . .
C11_1 C 0.699481 0.838832 0.890919 0.047(6) Uani 1 1 d G U . . .
H11_1 H 0.645783 0.897984 0.855759 0.056 Uiso 1 1 calc R U . . .
N2_1 N 0.615664 0.445063 0.673952 0.044(4) Uani 1 1 d G U . . .
C12_1 C 0.668303 0.305531 0.689939 0.046(5) Uani 1 1 d G U . . .
C13_1 C 0.629669 0.186291 0.635166 0.055(6) Uani 1 1 d G U . . .
H13_1 H 0.664888 0.092935 0.645863 0.066 Uiso 1 1 calc R U . . .
C14_1 C 0.538396 0.206582 0.564405 0.059(6) Uani 1 1 d G U . . .
C15_1 C 0.485756 0.346113 0.548417 0.059(6) Uani 1 1 d G U . . .
C16_1 C 0.524389 0.465354 0.603189 0.052(6) Uani 1 1 d G U . . .
H16_1 H 0.489170 0.558710 0.592492 0.062 Uiso 1 1 calc R U . . .
F1_1 F 0.940570 0.568100 1.043352 0.065(7) Uani 1 1 d . U . . .
Cl1_1 Cl 0.549300 0.809337 0.699628 0.059(5) Uani 1 1 d . U . . .
Pt1_1 Pt 0.656983 0.597969 0.761818 0.0424(8) Uani 1 1 d . U . . .
C17_1 C 0.513146 0.088385 0.500422 0.068(6) Uani 1 1 d . U . . .
H17A_1 H 0.449122 0.002272 0.513729 0.082 Uiso 1 1 calc R U . . .
H17B_1 H 0.638122 0.060898 0.492099 0.082 Uiso 1 1 calc R U . . .
C18_1 C 0.399745 0.129689 0.427437 0.074(6) Uani 1 1 d D U . . .
H18_1 H 0.367103 0.051728 0.385850 0.089 Uiso 1 1 calc R U . . .
C19_1 C 0.468430 0.282486 0.410921 0.075(6) Uani 1 1 d D U . . .
C20_1 C 0.379143 0.360481 0.473618 0.070(6) Uani 1 1 d D U . . .
H20_1 H 0.328728 0.456828 0.465560 0.085 Uiso 1 1 calc R U . . .
C21_1 C 0.238847 0.224427 0.447909 0.074(6) Uani 1 1 d D U . . .
H21A_1 H 0.181707 0.190099 0.487409 0.089 Uiso 1 1 calc R U . . .
H21B_1 H 0.141662 0.237737 0.405756 0.089 Uiso 1 1 calc R U . . .
C22_1 C 0.419627 0.310508 0.334950 0.087(10) Uani 1 1 d . U . . .
H22A_1 H 0.512367 0.270431 0.307769 0.130 Uiso 1 1 calc R U . . .
H22B_1 H 0.417909 0.414928 0.332596 0.130 Uiso 1 1 calc R U . . .
H22C_1 H 0.296045 0.264860 0.313800 0.130 Uiso 1 1 calc R U . . .
C23_1 C 0.709289 0.304452 0.429702 0.079(10) Uani 1 1 d . U . . .
H23A_1 H 0.760041 0.261652 0.388056 0.119 Uiso 1 1 calc R U . . .
H23B_1 H 0.757188 0.256479 0.472368 0.119 Uiso 1 1 calc R U . . .
H23C_1 H 0.747141 0.407673 0.439325 0.119 Uiso 1 1 calc R U . . .
C1_2 C 0.333687 0.601320 -0.058691 0.042(4) Uani 1 1 d G U . . .
C2_2 C 0.334292 0.734652 -0.014728 0.046(5) Uani 1 1 d G U . . .
C3_2 C 0.259018 0.856428 -0.045857 0.052(6) Uani 1 1 d G U . . .
H3_2 H 0.259423 0.945636 -0.016442 0.063 Uiso 1 1 calc R U . . .
C4_2 C 0.183138 0.844874 -0.120950 0.052(6) Uani 1 1 d G U . . .
H4_2 H 0.132775 0.926351 -0.141777 0.062 Uiso 1 1 calc R U . . .
C5_2 C 0.182532 0.711543 -0.164914 0.045(6) Uani 1 1 d G U . . .
H5_2 H 0.131763 0.703813 -0.215156 0.054 Uiso 1 1 calc R U . . .
C6_2 C 0.257805 0.589765 -0.133786 0.043(5) Uani 1 1 d G U . . .
N1_2 N 0.358093 0.336775 -0.113240 0.037(4) Uani 1 1 d G U . . .
C7_2 C 0.274153 0.430416 -0.162427 0.042(5) Uani 1 1 d G U . . .
C8_2 C 0.217885 0.379143 -0.236943 0.049(6) Uani 1 1 d G U . . .
C9_2 C 0.245557 0.234229 -0.262272 0.052(7) Uani 1 1 d G U . . .
H9_2 H 0.207910 0.199925 -0.312128 0.062 Uiso 1 1 calc R U . . .
C10_2 C 0.329497 0.140587 -0.213085 0.049(7) Uani 1 1 d G U . . .
H10_2 H 0.348011 0.043630 -0.230032 0.059 Uiso 1 1 calc R U . . .
C11_2 C 0.385766 0.191858 -0.138569 0.042(6) Uani 1 1 d G U . . .
H11_2 H 0.441927 0.129205 -0.105660 0.050 Uiso 1 1 calc R U . . .
N2_2 N 0.482083 0.584356 0.079015 0.051(6) Uani 1 1 d G U . . .
C12_2 C 0.425400 0.723746 0.064513 0.050(5) Uani 1 1 d G U . . .
C13_2 C 0.461244 0.841159 0.120352 0.059(7) Uani 1 1 d G U . . .
H13_2 H 0.423319 0.934420 0.110650 0.071 Uiso 1 1 calc R U . . .
C14_2 C 0.553771 0.819183 0.190693 0.063(6) Uani 1 1 d G U . . .
C15_2 C 0.610454 0.679794 0.205195 0.063(6) Uani 1 1 d G U . . .
C16_2 C 0.574612 0.562380 0.149357 0.056(6) Uani 1 1 d G U . . .
H16_2 H 0.612537 0.469119 0.159060 0.067 Uiso 1 1 calc R U . . .
F1_2 F 0.138519 0.453288 -0.283577 0.068(8) Uani 1 1 d . U . . .
Cl1_2 Cl 0.540485 0.219529 0.048829 0.063(5) Uani 1 1 d . U . . .
Pt1_2 Pt 0.426931 0.427796 -0.010707 0.0406(8) Uani 1 1 d . U . . .
C17_2 C 0.623854 0.943133 0.249829 0.071(7) Uani 1 1 d . U . . .
H17A_2 H 0.518520 1.000354 0.260691 0.085 Uiso 1 1 calc R U . . .
H17B_2 H 0.715582 1.007753 0.233774 0.085 Uiso 1 1 calc R U . . .
C18_2 C 0.719280 0.874744 0.320128 0.075(6) Uani 1 1 d D U . . .
H18_2 H 0.753181 0.946963 0.364149 0.090 Uiso 1 1 calc R U . . .
C19_2 C 0.575166 0.745979 0.329713 0.076(7) Uani 1 1 d D U . . .
H19A_2 H 0.582380 0.720106 0.379647 0.091 Uiso 1 1 calc R U . . .
H19B_2 H 0.445175 0.750498 0.304111 0.091 Uiso 1 1 calc R U . . .
C20_2 C 0.711693 0.668307 0.284100 0.073(6) Uani 1 1 d D U . . .
H20_2 H 0.738581 0.567831 0.295087 0.088 Uiso 1 1 calc R U . . .
C21_2 C 0.884805 0.780766 0.304464 0.076(6) Uani 1 1 d D U . . .
C22_2 C 0.998160 0.812150 0.243597 0.085(10) Uani 1 1 d D U . . .
H22A_2 H 0.912151 0.810836 0.197345 0.127 Uiso 1 1 calc R U . . .
H22B_2 H 1.088259 0.737909 0.239160 0.127 Uiso 1 1 calc R U . . .
H22C_2 H 1.064717 0.907265 0.256352 0.127 Uiso 1 1 calc R U . . .
C23_2 C 1.019145 0.738080 0.372534 0.092(11) Uani 1 1 d D U . . .
H23A_2 H 0.972625 0.646217 0.385543 0.138 Uiso 1 1 calc R U . . .
H23B_2 H 1.024135 0.813513 0.413274 0.138 Uiso 1 1 calc R U . . .
H23C_2 H 1.144516 0.727871 0.361267 0.138 Uiso 1 1 calc R U . . .
C1_3 C 1.013460 0.748992 0.628156 0.113(11) Uani 1 1 d . U . . .
H1A_3 H 1.137679 0.743697 0.658634 0.136 Uiso 1 1 calc R U . . .
H1B_3 H 0.918342 0.747423 0.659681 0.136 Uiso 1 1 calc R U . . .
Cl1_3 Cl 1.005708 0.917426 0.585202 0.126(7) Uani 1 1 d . U . . .
Cl2_3 Cl 0.970611 0.602157 0.561765 0.117(6) Uani 1 1 d . U . . .
Cl3_3 Cl 0.037836 0.395610 0.198352 0.28(2) Uani 1 1 d . U . . .
Cl4_3 Cl 0.080546 0.117605 0.146359 0.26(2) Uani 1 1 d . U . . .
C2_3 C 0.057719 0.267684 0.125255 0.27(2) Uani 1 1 d . U . . .
H2A_3 H -0.055184 0.266864 0.087388 0.322 Uiso 1 1 calc R U . . .
H2B_3 H 0.166533 0.297079 0.104128 0.322 Uiso 1 1 calc R U . . .

loop_
_atom_site_aniso_label
_atom_site_aniso_U_11
_atom_site_aniso_U_22
_atom_site_aniso_U_33
_atom_site_aniso_U_23
_atom_site_aniso_U_13
_atom_site_aniso_U_12
C1_1 0.021(9) 0.027(8) 0.071(8) 0.006(7) 0.018(8) 0.003(8)
C2_1 0.020(10) 0.029(9) 0.070(9) 0.004(8) 0.013(9) 0.005(8)
C3_1 0.027(12) 0.030(10) 0.076(12) 0.005(9) 0.014(11) 0.008(9)
C4_1 0.030(12) 0.026(10) 0.085(13) 0.010(11) 0.020(12) 0.009(10)
C5_1 0.032(12) 0.025(10) 0.087(12) 0.006(10) 0.023(12) 0.004(10)
C6_1 0.028(10) 0.026(8) 0.077(10) 0.006(8) 0.023(9) 0.002(8)
N1_1 0.027(11) 0.029(10) 0.071(9) -0.002(8) 0.014(11) -0.006(9)
C7_1 0.024(10) 0.031(10) 0.073(9) 0.000(8) 0.014(10) -0.003(9)
C8_1 0.029(12) 0.042(12) 0.070(10) -0.001(9) 0.020(11) -0.005(10)
C9_1 0.039(13) 0.045(12) 0.074(13) -0.009(11) 0.017(12) -0.005(11)
C10_1 0.040(14) 0.042(13) 0.077(14) -0.010(10) 0.015(13) 0.000(12)
C11_1 0.030(13) 0.034(11) 0.075(13) -0.005(10) 0.012(12) 0.002(11)
N2_1 0.033(9) 0.032(8) 0.070(8) -0.001(7) 0.026(8) 0.006(8)
C12_1 0.036(10) 0.032(9) 0.076(10) 0.002(8) 0.025(10) 0.003(9)
C13_1 0.051(12) 0.037(11) 0.080(11) -0.002(10) 0.025(11) -0.002(11)
C14_1 0.054(11) 0.047(11) 0.079(11) -0.007(10) 0.023(10) -0.002(10)
C15_1 0.051(11) 0.052(12) 0.075(10) -0.004(10) 0.020(10) 0.003(10)
C16_1 0.044(12) 0.043(11) 0.070(10) -0.003(9) 0.020(10) 0.009(11)
F1_1 0.052(17) 0.058(16) 0.084(14) 0.013(14) 0.010(13) -0.006(13)
Cl1_1 0.070(11) 0.023(8) 0.089(12) 0.012(8) 0.019(9) 0.010(7)
Pt1_1 0.0356(16) 0.0272(17) 0.0669(19) 0.0042(15) 0.0162(14) 0.0051(12)
C17_1 0.064(13) 0.059(13) 0.081(12) -0.011(11) 0.020(11) -0.003(11)
C18_1 0.071(12) 0.067(14) 0.080(12) -0.012(12) 0.016(11) -0.002(10)
C19_1 0.074(12) 0.069(14) 0.077(11) -0.011(11) 0.015(10) -0.003(11)
C20_1 0.068(12) 0.063(13) 0.077(11) -0.007(11) 0.012(10) -0.001(10)
C21_1 0.071(12) 0.067(14) 0.079(12) -0.011(12) 0.013(10) -0.002(10)
C22_1 0.10(2) 0.08(2) 0.073(15) -0.012(17) 0.010(15) -0.01(2)
C23_1 0.076(14) 0.08(3) 0.08(2) -0.01(2) 0.023(14) -0.007(15)
C1_2 0.044(10) 0.036(8) 0.047(8) 0.011(7) 0.012(9) -0.002(8)
C2_2 0.049(11) 0.037(9) 0.055(9) 0.006(8) 0.014(10) -0.002(9)
C3_2 0.053(14) 0.040(11) 0.066(12) 0.010(10) 0.015(12) 0.001(11)
C4_2 0.052(14) 0.041(11) 0.065(13) 0.017(11) 0.014(12) 0.004(11)
C5_2 0.048(13) 0.041(11) 0.053(11) 0.017(9) 0.016(11) 0.001(10)
C6_2 0.046(11) 0.038(9) 0.047(9) 0.008(7) 0.015(9) -0.004(9)
N1_2 0.047(10) 0.040(9) 0.032(7) 0.008(7) 0.025(8) 0.001(9)
C7_2 0.046(11) 0.041(9) 0.043(8) 0.009(8) 0.019(9) -0.001(9)
C8_2 0.053(13) 0.057(12) 0.041(9) 0.006(9) 0.015(10) 0.002(11)
C9_2 0.058(15) 0.059(13) 0.039(11) 0.003(10) 0.013(12) 0.000(12)
C10_2 0.058(15) 0.053(13) 0.039(11) 0.002(10) 0.016(12) 0.002(12)
C11_2 0.053(14) 0.043(11) 0.034(10) 0.009(9) 0.018(11) 0.005(12)
N2_2 0.067(13) 0.041(10) 0.047(9) -0.001(8) 0.017(11) -0.003(11)
C12_2 0.061(12) 0.041(10) 0.050(9) 0.003(8) 0.017(10) -0.004(10)
C13_2 0.076(14) 0.045(12) 0.056(11) -0.002(10) 0.018(11) -0.006(12)
C14_2 0.082(13) 0.049(12) 0.055(10) -0.005(10) 0.016(11) -0.006(11)
C15_2 0.083(13) 0.051(12) 0.053(10) -0.001(10) 0.014(10) -0.007(11)
C16_2 0.077(14) 0.044(12) 0.047(10) 0.002(9) 0.015(11) -0.004(12)
F1_2 0.07(2) 0.076(19) 0.057(13) 0.016(14) 0.002(13) 0.011(16)
Cl1_2 0.097(13) 0.051(10) 0.036(8) 0.000(7) -0.001(8) 0.023(9)
Pt1_2 0.0414(17) 0.0310(18) 0.0494(14) 0.0021(13) 0.0100(13) 0.0002(13)
C17_2 0.095(14) 0.057(13) 0.056(12) -0.006(11) 0.012(11) -0.009(11)
C18_2 0.102(14) 0.062(13) 0.056(10) -0.003(10) 0.008(10) -0.012(11)
C19_2 0.103(15) 0.063(15) 0.055(12) -0.004(12) 0.010(12) -0.012(12)
C20_2 0.099(13) 0.060(13) 0.055(10) -0.002(10) 0.007(10) -0.011(10)
C21_2 0.100(14) 0.065(15) 0.057(12) -0.002(12) 0.005(10) -0.011(11)
C22_2 0.10(2) 0.07(3) 0.07(2) 0.00(2) 0.013(16) -0.021(18)
C23_2 0.11(2) 0.08(3) 0.07(2) 0.00(2) -0.005(16) -0.006(17)
C1_3 0.17(2) 0.078(17) 0.08(2) 0.008(13) 0.00(2) -0.02(2)
Cl1_3 0.175(18) 0.075(11) 0.104(13) 0.008(10) -0.032(12) -0.012(12)
Cl2_3 0.184(16) 0.084(11) 0.072(10) 0.014(9) -0.002(10) -0.037(11)
Cl3_3 0.28(3) 0.28(4) 0.23(3) -0.11(3) -0.08(2) 0.18(3)
Cl4_3 0.22(3) 0.26(4) 0.25(3) -0.11(3) -0.04(2) 0.13(3)
C2_3 0.24(3) 0.27(4) 0.24(3) -0.11(3) -0.06(3) 0.16(3)

loop_
_atom_type_symbol
_atom_type_description
_atom_type_scat_dispersion_real
_atom_type_scat_dispersion_imag
_atom_type_scat_source
C C 0.0033 0.0016 'International Tables Vol C Tables 4.2.6.8 and 6.1.1.4'
H H 0.0000 0.0000 'International Tables Vol C Tables 4.2.6.8 and 6.1.1.4'
N N 0.0061 0.0033 'International Tables Vol C Tables 4.2.6.8 and 6.1.1.4'
F F 0.0171 0.0103 'International Tables Vol C Tables 4.2.6.8 and 6.1.1.4'
Cl Cl 0.1484 0.1585 'International Tables Vol C Tables 4.2.6.8 and 6.1.1.4'
Pt Pt -1.7033 8.3905 'International Tables Vol C Tables 4.2.6.8 and 6.1.1.4'

loop_
_geom_angle_atom_site_label_1
_geom_angle_atom_site_label_2
_geom_angle_atom_site_label_3
_geom_angle
_geom_angle_site_symmetry_1
_geom_angle_site_symmetry_3
_geom_angle_publ_flag
C2_1 C1_1 C6_1 120.0 . . ?
C2_1 C1_1 Pt1_1 116.8 . . ?
C6_1 C1_1 Pt1_1 123.1 . . ?
C3_1 C2_1 C1_1 120.0 . . ?
C3_1 C2_1 C7_1 120.3 . . ?
C1_1 C2_1 C7_1 119.5 . . ?
C4_1 C3_1 C2_1 120.0 . . ?
C4_1 C3_1 H3_1 120.0 . . ?
C2_1 C3_1 H3_1 120.0 . . ?
C3_1 C4_1 C5_1 120.0 . . ?
C3_1 C4_1 H4_1 120.0 . . ?
C5_1 C4_1 H4_1 120.0 . . ?
C6_1 C5_1 C4_1 120.0 . . ?
C6_1 C5_1 H5_1 120.0 . . ?
C4_1 C5_1 H5_1 120.0 . . ?
C5_1 C6_1 C1_1 120.0 . . ?
C5_1 C6_1 C12_1 130.4 . . ?
C1_1 C6_1 C12_1 109.6 . . ?
C7_1 N1_1 C11_1 120.0 . . ?
C7_1 N1_1 Pt1_1 117.7 . . ?
C11_1 N1_1 Pt1_1 122.3 . . ?
N1_1 C7_1 C8_1 120.0 . . ?
N1_1 C7_1 C2_1 104.6 . . ?
C8_1 C7_1 C2_1 135.4 . . ?
F1_1 C8_1 C9_1 124.1 . . ?
F1_1 C8_1 C7_1 115.9 . . ?
C9_1 C8_1 C7_1 120.0 . . ?
C8_1 C9_1 C10_1 120.0 . . ?
C8_1 C9_1 H9_1 120.0 . . ?
C10_1 C9_1 H9_1 120.0 . . ?
C11_1 C10_1 C9_1 120.0 . . ?
C11_1 C10_1 H10_1 120.0 . . ?
C9_1 C10_1 H10_1 120.0 . . ?
C10_1 C11_1 N1_1 120.0 . . ?
C10_1 C11_1 H11_1 120.0 . . ?
N1_1 C11_1 H11_1 120.0 . . ?
C12_1 N2_1 C16_1 120.0 . . ?
C12_1 N2_1 Pt1_1 114.3 . . ?
C16_1 N2_1 Pt1_1 125.4 . . ?
N2_1 C12_1 C13_1 120.0 . . ?
N2_1 C12_1 C6_1 114.0 . . ?
C13_1 C12_1 C6_1 126.0 . . ?
C14_1 C13_1 C12_1 120.0 . . ?
C14_1 C13_1 H13_1 120.0 . . ?
C12_1 C13_1 H13_1 120.0 . . ?
C13_1 C14_1 C15_1 120.0 . . ?
C13_1 C14_1 C17_1 123.1 . . ?
C15_1 C14_1 C17_1 116.5 . . ?
C16_1 C15_1 C14_1 120.0 . . ?
C16_1 C15_1 C20_1 122.0 . . ?
C14_1 C15_1 C20_1 117.9 . . ?
C15_1 C16_1 N2_1 120.0 . . ?
C15_1 C16_1 H16_1 120.0 . . ?
N2_1 C16_1 H16_1 120.0 . . ?
C1_1 Pt1_1 N2_1 78.9 . . ?
C1_1 Pt1_1 N1_1 81.2 . . ?
N2_1 Pt1_1 N1_1 160.1 . . ?
C1_1 Pt1_1 Cl1_1 175.2 . . ?
N2_1 Pt1_1 Cl1_1 98.7 . . ?
N1_1 Pt1_1 Cl1_1 101.1 . . ?
C14_1 C17_1 C18_1 115.3 . . ?
C14_1 C17_1 H17A_1 108.4 . . ?
C18_1 C17_1 H17A_1 108.4 . . ?
C14_1 C17_1 H17B_1 108.4 . . ?
C18_1 C17_1 H17B_1 108.4 . . ?
H17A_1 C17_1 H17B_1 107.5 . . ?
C17_1 C18_1 C19_1 111.4 . . ?
C17_1 C18_1 C21_1 106.7 . . ?
C19_1 C18_1 C21_1 79.0 . . ?
C17_1 C18_1 H18_1 117.8 . . ?
C19_1 C18_1 H18_1 117.8 . . ?
C21_1 C18_1 H18_1 117.8 . . ?
C22_1 C19_1 C18_1 115.3 . . ?
C22_1 C19_1 C20_1 123.3 . . ?
C18_1 C19_1 C20_1 91.6 . . ?
C22_1 C19_1 C23_1 103.9 . . ?
C18_1 C19_1 C23_1 111.1 . . ?
C20_1 C19_1 C23_1 111.5 . . ?
C22_1 C19_1 C21_1 110.2 . . ?
C18_1 C19_1 C21_1 50.5 . . ?
C20_1 C19_1 C21_1 50.7 . . ?
C23_1 C19_1 C21_1 145.7 . . ?
C15_1 C20_1 C19_1 113.5 . . ?
C15_1 C20_1 C21_1 109.0 . . ?
C19_1 C20_1 C21_1 78.8 . . ?
C15_1 C20_1 H20_1 116.6 . . ?
C19_1 C20_1 H20_1 116.6 . . ?
C21_1 C20_1 H20_1 116.6 . . ?
C18_1 C21_1 C20_1 91.5 . . ?
C18_1 C21_1 C19_1 50.5 . . ?
C20_1 C21_1 C19_1 50.5 . . ?
C18_1 C21_1 H21A_1 113.4 . . ?
C20_1 C21_1 H21A_1 113.4 . . ?
C19_1 C21_1 H21A_1 149.0 . . ?
C18_1 C21_1 H21B_1 113.4 . . ?
C20_1 C21_1 H21B_1 113.4 . . ?
C19_1 C21_1 H21B_1 100.3 . . ?
H21A_1 C21_1 H21B_1 110.7 . . ?
C19_1 C22_1 H22A_1 109.5 . . ?
C19_1 C22_1 H22B_1 109.5 . . ?
H22A_1 C22_1 H22B_1 109.5 . . ?
C19_1 C22_1 H22C_1 109.5 . . ?
H22A_1 C22_1 H22C_1 109.5 . . ?
H22B_1 C22_1 H22C_1 109.5 . . ?
C19_1 C23_1 H23A_1 109.5 . . ?
C19_1 C23_1 H23B_1 109.5 . . ?
H23A_1 C23_1 H23B_1 109.5 . . ?
C19_1 C23_1 H23C_1 109.5 . . ?
H23A_1 C23_1 H23C_1 109.5 . . ?
H23B_1 C23_1 H23C_1 109.5 . . ?
C2_2 C1_2 C6_2 120.0 . . ?
C2_2 C1_2 Pt1_2 118.5 . . ?
C6_2 C1_2 Pt1_2 121.4 . . ?
C1_2 C2_2 C3_2 120.0 . . ?
C1_2 C2_2 C12_2 111.4 . . ?
C3_2 C2_2 C12_2 128.6 . . ?
C2_2 C3_2 C4_2 120.0 . . ?
C2_2 C3_2 H3_2 120.0 . . ?
C4_2 C3_2 H3_2 120.0 . . ?
C5_2 C4_2 C3_2 120.0 . . ?
C5_2 C4_2 H4_2 120.0 . . ?
C3_2 C4_2 H4_2 120.0 . . ?
C4_2 C5_2 C6_2 120.0 . . ?
C4_2 C5_2 H5_2 120.0 . . ?
C6_2 C5_2 H5_2 120.0 . . ?
C5_2 C6_2 C1_2 120.0 . . ?
C5_2 C6_2 C7_2 134.7 . . ?
C1_2 C6_2 C7_2 105.2 . . ?
C7_2 N1_2 C11_2 120.0 . . ?
C7_2 N1_2 Pt1_2 114.3 . . ?
C11_2 N1_2 Pt1_2 125.7 . . ?
C8_2 C7_2 N1_2 120.0 . . ?
C8_2 C7_2 C6_2 121.4 . . ?
N1_2 C7_2 C6_2 118.5 . . ?
F1_2 C8_2 C7_2 124.1 . . ?
F1_2 C8_2 C9_2 115.9 . . ?
C7_2 C8_2 C9_2 120.0 . . ?
C10_2 C9_2 C8_2 120.0 . . ?
C10_2 C9_2 H9_2 120.0 . . ?
C8_2 C9_2 H9_2 120.0 . . ?
C11_2 C10_2 C9_2 120.0 . . ?
C11_2 C10_2 H10_2 120.0 . . ?
C9_2 C10_2 H10_2 120.0 . . ?
C10_2 C11_2 N1_2 120.0 . . ?
C10_2 C11_2 H11_2 120.0 . . ?
N1_2 C11_2 H11_2 120.0 . . ?
C12_2 N2_2 C16_2 120.0 . . ?
C12_2 N2_2 Pt1_2 114.4 . . ?
C16_2 N2_2 Pt1_2 125.6 . . ?
C13_2 C12_2 N2_2 120.0 . . ?
C13_2 C12_2 C2_2 125.1 . . ?
N2_2 C12_2 C2_2 114.9 . . ?
C14_2 C13_2 C12_2 120.0 . . ?
C14_2 C13_2 H13_2 120.0 . . ?
C12_2 C13_2 H13_2 120.0 . . ?
C15_2 C14_2 C13_2 120.0 . . ?
C15_2 C14_2 C17_2 116.5 . . ?
C13_2 C14_2 C17_2 122.9 . . ?
C16_2 C15_2 C14_2 120.0 . . ?
C16_2 C15_2 C20_2 124.4 . . ?
C14_2 C15_2 C20_2 115.6 . . ?
C15_2 C16_2 N2_2 120.0 . . ?
C15_2 C16_2 H16_2 120.0 . . ?
N2_2 C16_2 H16_2 120.0 . . ?
N1_2 Pt1_2 C1_2 80.5 . . ?
N1_2 Pt1_2 N2_2 160.8 . . ?
C1_2 Pt1_2 N2_2 80.6 . . ?
N1_2 Pt1_2 Cl1_2 100.2 . . ?
C1_2 Pt1_2 Cl1_2 179.3 . . ?
N2_2 Pt1_2 Cl1_2 98.7 . . ?
C14_2 C17_2 C18_2 107.7 . . ?
C14_2 C17_2 H17A_2 110.2 . . ?
C18_2 C17_2 H17A_2 110.2 . . ?
C14_2 C17_2 H17B_2 110.2 . . ?
C18_2 C17_2 H17B_2 110.2 . . ?
H17A_2 C17_2 H17B_2 108.5 . . ?
C21_2 C18_2 C17_2 111.6 . . ?
C21_2 C18_2 C19_2 98.2 . . ?
C17_2 C18_2 C19_2 105.5 . . ?
C21_2 C18_2 C20_2 51.4 . . ?
C17_2 C18_2 C20_2 102.1 . . ?
C19_2 C18_2 C20_2 51.0 . . ?
C21_2 C18_2 H18_2 113.5 . . ?
C17_2 C18_2 H18_2 113.5 . . ?
C19_2 C18_2 H18_2 113.5 . . ?
C20_2 C18_2 H18_2 144.3 . . ?
C20_2 C19_2 C18_2 76.3 . . ?
C20_2 C19_2 H19A_2 115.8 . . ?
C18_2 C19_2 H19A_2 115.8 . . ?
C20_2 C19_2 H19B_2 115.8 . . ?
C18_2 C19_2 H19B_2 115.8 . . ?
H19A_2 C19_2 H19B_2 112.8 . . ?
C15_2 C20_2 C19_2 101.5 . . ?
C15_2 C20_2 C21_2 109.7 . . ?
C19_2 C20_2 C21_2 99.5 . . ?
C15_2 C20_2 C18_2 97.4 . . ?
C19_2 C20_2 C18_2 52.7 . . ?
C21_2 C20_2 C18_2 51.1 . . ?
C15_2 C20_2 H20_2 114.8 . . ?
C19_2 C20_2 H20_2 114.8 . . ?
C21_2 C20_2 H20_2 114.8 . . ?
C18_2 C20_2 H20_2 147.8 . . ?
C18_2 C21_2 C23_2 116.2 . . ?
C18_2 C21_2 C22_2 121.3 . . ?
C23_2 C21_2 C22_2 110.3 . . ?
C18_2 C21_2 C20_2 77.5 . . ?
C23_2 C21_2 C20_2 109.2 . . ?
C22_2 C21_2 C20_2 118.3 . . ?
C21_2 C22_2 H22A_2 109.5 . . ?
C21_2 C22_2 H22B_2 109.5 . . ?
H22A_2 C22_2 H22B_2 109.5 . . ?
C21_2 C22_2 H22C_2 109.5 . . ?
H22A_2 C22_2 H22C_2 109.5 . . ?
H22B_2 C22_2 H22C_2 109.5 . . ?
C21_2 C23_2 H23A_2 109.5 . . ?
C21_2 C23_2 H23B_2 109.5 . . ?
H23A_2 C23_2 H23B_2 109.5 . . ?
C21_2 C23_2 H23C_2 109.5 . . ?
H23A_2 C23_2 H23C_2 109.5 . . ?
H23B_2 C23_2 H23C_2 109.5 . . ?
Cl2_3 C1_3 Cl1_3 109.5 . . ?
Cl2_3 C1_3 H1A_3 109.8 . . ?
Cl1_3 C1_3 H1A_3 109.8 . . ?
Cl2_3 C1_3 H1B_3 109.8 . . ?
Cl1_3 C1_3 H1B_3 109.8 . . ?
H1A_3 C1_3 H1B_3 108.2 . . ?
Cl4_3 C2_3 Cl3_3 113.1 . . ?
Cl4_3 C2_3 H2A_3 109.0 . . ?
Cl3_3 C2_3 H2A_3 109.0 . . ?
Cl4_3 C2_3 H2B_3 109.0 . . ?
Cl3_3 C2_3 H2B_3 109.0 . . ?
H2A_3 C2_3 H2B_3 107.8 . . ?

loop_
_geom_bond_atom_site_label_1
_geom_bond_atom_site_label_2
_geom_bond_distance
_geom_bond_site_symmetry_2
_geom_bond_publ_flag
C1_1 C2_1 1.3900 . ?
C1_1 C6_1 1.3900 . ?
C1_1 Pt1_1 1.8254 . ?
C2_1 C3_1 1.3900 . ?
C2_1 C7_1 1.4911 . ?
C3_1 C4_1 1.3900 . ?
C3_1 H3_1 0.9300 . ?
C4_1 C5_1 1.3900 . ?
C4_1 H4_1 0.9300 . ?
C5_1 C6_1 1.3900 . ?
C5_1 H5_1 0.9300 . ?
C6_1 C12_1 1.4025 . ?
N1_1 C7_1 1.3900 . ?
N1_1 C11_1 1.3900 . ?
N1_1 Pt1_1 2.0548 . ?
C7_1 C8_1 1.3900 . ?
C8_1 F1_1 1.3617 . ?
C8_1 C9_1 1.3900 . ?
C9_1 C10_1 1.3900 . ?
C9_1 H9_1 0.9300 . ?
C10_1 C11_1 1.3900 . ?
C10_1 H10_1 0.9300 . ?
C11_1 H11_1 0.9300 . ?
N2_1 C12_1 1.3900 . ?
N2_1 C16_1 1.3900 . ?
N2_1 Pt1_1 1.9984 . ?
C12_1 C13_1 1.3900 . ?
C13_1 C14_1 1.3900 . ?
C13_1 H13_1 0.9300 . ?
C14_1 C15_1 1.3900 . ?
C14_1 C17_1 1.4953 . ?
C15_1 C16_1 1.3900 . ?
C15_1 C20_1 1.4785 . ?
C16_1 H16_1 0.9300 . ?
Cl1_1 Pt1_1 2.4329 . ?
C17_1 C18_1 1.5386 . ?
C17_1 H17A_1 0.9700 . ?
C17_1 H17B_1 0.9700 . ?
C18_1 C19_1 1.5401 . ?
C18_1 C21_1 1.5405 . ?
C18_1 H18_1 0.9800 . ?
C19_1 C22_1 1.4389 . ?
C19_1 C20_1 1.5415 . ?
C19_1 C23_1 1.6939 . ?
C19_1 C21_1 1.9594 . ?
C20_1 C21_1 1.5445 . ?
C20_1 H20_1 0.9800 . ?
C21_1 H21A_1 0.9700 . ?
C21_1 H21B_1 0.9700 . ?
C22_1 H22A_1 0.9600 . ?
C22_1 H22B_1 0.9600 . ?
C22_1 H22C_1 0.9600 . ?
C23_1 H23A_1 0.9600 . ?
C23_1 H23B_1 0.9600 . ?
C23_1 H23C_1 0.9600 . ?
C1_2 C2_2 1.3900 . ?
C1_2 C6_2 1.3900 . ?
C1_2 Pt1_2 1.9792 . ?
C2_2 C3_2 1.3900 . ?
C2_2 C12_2 1.5102 . ?
C3_2 C4_2 1.3900 . ?
C3_2 H3_2 0.9300 . ?
C4_2 C5_2 1.3900 . ?
C4_2 H4_2 0.9300 . ?
C5_2 C6_2 1.3900 . ?
C5_2 H5_2 0.9300 . ?
C6_2 C7_2 1.5114 . ?
N1_2 C7_2 1.3900 . ?
N1_2 C11_2 1.3900 . ?
N1_2 Pt1_2 1.9574 . ?
C7_2 C8_2 1.3900 . ?
C8_2 F1_2 1.2272 . ?
C8_2 C9_2 1.3900 . ?
C9_2 C10_2 1.3900 . ?
C9_2 H9_2 0.9300 . ?
C10_2 C11_2 1.3900 . ?
C10_2 H10_2 0.9300 . ?
C11_2 H11_2 0.9300 . ?
N2_2 C12_2 1.3900 . ?
N2_2 C16_2 1.3900 . ?
N2_2 Pt1_2 2.0431 . ?
C12_2 C13_2 1.3900 . ?
C13_2 C14_2 1.3900 . ?
C13_2 H13_2 0.9300 . ?
C14_2 C15_2 1.3900 . ?
C14_2 C17_2 1.4929 . ?
C15_2 C16_2 1.3900 . ?
C15_2 C20_2 1.5264 . ?
C16_2 H16_2 0.9300 . ?
Cl1_2 Pt1_2 2.3961 . ?
C17_2 C18_2 1.5616 . ?
C17_2 H17A_2 0.9700 . ?
C17_2 H17B_2 0.9700 . ?
C18_2 C21_2 1.5378 . ?
C18_2 C19_2 1.5774 . ?
C18_2 C20_2 1.9276 . ?
C18_2 H18_2 0.9800 . ?
C19_2 C20_2 1.5427 . ?
C19_2 H19A_2 0.9700 . ?
C19_2 H19B_2 0.9700 . ?
C20_2 C21_2 1.5433 . ?
C20_2 H20_2 0.9800 . ?
C21_2 C23_2 1.5382 . ?
C21_2 C22_2 1.5403 . ?
C22_2 H22A_2 0.9600 . ?
C22_2 H22B_2 0.9600 . ?
C22_2 H22C_2 0.9600 . ?
C23_2 H23A_2 0.9600 . ?
C23_2 H23B_2 0.9600 . ?
C23_2 H23C_2 0.9600 . ?
C1_3 Cl2_3 1.6987 . ?
C1_3 Cl1_3 1.8033 . ?
C1_3 H1A_3 0.9700 . ?
C1_3 H1B_3 0.9700 . ?
Cl3_3 C2_3 1.7193 . ?
Cl4_3 C2_3 1.4722 . ?
C2_3 H2A_3 0.9700 . ?
C2_3 H2B_3 0.9700 . ?

loop_
_geom_torsion_atom_site_label_1
_geom_torsion_atom_site_label_2
_geom_torsion_atom_site_label_3
_geom_torsion_atom_site_label_4
_geom_torsion
_geom_torsion_site_symmetry_1
_geom_torsion_site_symmetry_2
_geom_torsion_site_symmetry_3
_geom_torsion_site_symmetry_4
_geom_torsion_publ_flag
C6_1 C1_1 C2_1 C3_1 0.0 . . . . ?
Pt1_1 C1_1 C2_1 C3_1 178.1 . . . . ?
C6_1 C1_1 C2_1 C7_1 -175.1 . . . . ?
Pt1_1 C1_1 C2_1 C7_1 3.0 . . . . ?
C1_1 C2_1 C3_1 C4_1 0.0 . . . . ?
C7_1 C2_1 C3_1 C4_1 175.1 . . . . ?
C2_1 C3_1 C4_1 C5_1 0.0 . . . . ?
C3_1 C4_1 C5_1 C6_1 0.0 . . . . ?
C4_1 C5_1 C6_1 C1_1 0.0 . . . . ?
C4_1 C5_1 C6_1 C12_1 -177.9 . . . . ?
C2_1 C1_1 C6_1 C5_1 0.0 . . . . ?
Pt1_1 C1_1 C6_1 C5_1 -178.0 . . . . ?
C2_1 C1_1 C6_1 C12_1 178.3 . . . . ?
Pt1_1 C1_1 C6_1 C12_1 0.3 . . . . ?
C11_1 N1_1 C7_1 C8_1 0.0 . . . . ?
Pt1_1 N1_1 C7_1 C8_1 -178.5 . . . . ?
C11_1 N1_1 C7_1 C2_1 -179.4 . . . . ?
Pt1_1 N1_1 C7_1 C2_1 2.0 . . . . ?
C3_1 C2_1 C7_1 N1_1 -178.3 . . . . ?
C1_1 C2_1 C7_1 N1_1 -3.1 . . . . ?
C3_1 C2_1 C7_1 C8_1 2.5 . . . . ?
C1_1 C2_1 C7_1 C8_1 177.6 . . . . ?
N1_1 C7_1 C8_1 F1_1 -179.0 . . . . ?
C2_1 C7_1 C8_1 F1_1 0.2 . . . . ?
N1_1 C7_1 C8_1 C9_1 0.0 . . . . ?
C2_1 C7_1 C8_1 C9_1 179.2 . . . . ?
F1_1 C8_1 C9_1 C10_1 178.9 . . . . ?
C7_1 C8_1 C9_1 C10_1 0.0 . . . . ?
C8_1 C9_1 C10_1 C11_1 0.0 . . . . ?
C9_1 C10_1 C11_1 N1_1 0.0 . . . . ?
C7_1 N1_1 C11_1 C10_1 0.0 . . . . ?
Pt1_1 N1_1 C11_1 C10_1 178.5 . . . . ?
C16_1 N2_1 C12_1 C13_1 0.0 . . . . ?
Pt1_1 N2_1 C12_1 C13_1 173.7 . . . . ?
C16_1 N2_1 C12_1 C6_1 -177.5 . . . . ?
Pt1_1 N2_1 C12_1 C6_1 -3.8 . . . . ?
C5_1 C6_1 C12_1 N2_1 -179.6 . . . . ?
C1_1 C6_1 C12_1 N2_1 2.3 . . . . ?
C5_1 C6_1 C12_1 C13_1 3.1 . . . . ?
C1_1 C6_1 C12_1 C13_1 -175.0 . . . . ?
N2_1 C12_1 C13_1 C14_1 0.0 . . . . ?
C6_1 C12_1 C13_1 C14_1 177.1 . . . . ?
C12_1 C13_1 C14_1 C15_1 0.0 . . . . ?
C12_1 C13_1 C14_1 C17_1 172.3 . . . . ?
C13_1 C14_1 C15_1 C16_1 0.0 . . . . ?
C17_1 C14_1 C15_1 C16_1 -172.8 . . . . ?
C13_1 C14_1 C15_1 C20_1 -176.5 . . . . ?
C17_1 C14_1 C15_1 C20_1 10.7 . . . . ?
C14_1 C15_1 C16_1 N2_1 0.0 . . . . ?
C20_1 C15_1 C16_1 N2_1 176.4 . . . . ?
C12_1 N2_1 C16_1 C15_1 0.0 . . . . ?
Pt1_1 N2_1 C16_1 C15_1 -172.9 . . . . ?
C2_1 C1_1 Pt1_1 N2_1 -179.9 . . . . ?
C6_1 C1_1 Pt1_1 N2_1 -1.8 . . . . ?
C2_1 C1_1 Pt1_1 N1_1 -1.2 . . . . ?
C6_1 C1_1 Pt1_1 N1_1 176.8 . . . . ?
C13_1 C14_1 C17_1 C18_1 177.1 . . . . ?
C15_1 C14_1 C17_1 C18_1 -10.3 . . . . ?
C14_1 C17_1 C18_1 C19_1 46.6 . . . . ?
C14_1 C17_1 C18_1 C21_1 -37.8 . . . . ?
C17_1 C18_1 C19_1 C22_1 160.1 . . . . ?
C21_1 C18_1 C19_1 C22_1 -96.1 . . . . ?
C17_1 C18_1 C19_1 C20_1 -71.5 . . . . ?
C21_1 C18_1 C19_1 C20_1 32.3 . . . . ?
C17_1 C18_1 C19_1 C23_1 42.3 . . . . ?
C21_1 C18_1 C19_1 C23_1 146.1 . . . . ?
C17_1 C18_1 C19_1 C21_1 -103.8 . . . . ?
C16_1 C15_1 C20_1 C19_1 135.4 . . . . ?
C14_1 C15_1 C20_1 C19_1 -48.2 . . . . ?
C16_1 C15_1 C20_1 C21_1 -138.8 . . . . ?
C14_1 C15_1 C20_1 C21_1 37.6 . . . . ?
C22_1 C19_1 C20_1 C15_1 -164.2 . . . . ?
C18_1 C19_1 C20_1 C15_1 73.8 . . . . ?
C23_1 C19_1 C20_1 C15_1 -39.7 . . . . ?
C21_1 C19_1 C20_1 C15_1 106.0 . . . . ?
C22_1 C19_1 C20_1 C21_1 89.8 . . . . ?
C18_1 C19_1 C20_1 C21_1 -32.2 . . . . ?
C23_1 C19_1 C20_1 C21_1 -145.7 . . . . ?
C17_1 C18_1 C21_1 C20_1 77.0 . . . . ?
C19_1 C18_1 C21_1 C20_1 -32.2 . . . . ?
C17_1 C18_1 C21_1 C19_1 109.2 . . . . ?
C15_1 C20_1 C21_1 C18_1 -79.0 . . . . ?
C19_1 C20_1 C21_1 C18_1 32.2 . . . . ?
C15_1 C20_1 C21_1 C19_1 -111.2 . . . . ?
C6_2 C1_2 C2_2 C3_2 0.0 . . . . ?
Pt1_2 C1_2 C2_2 C3_2 -176.1 . . . . ?
C6_2 C1_2 C2_2 C12_2 -179.2 . . . . ?
Pt1_2 C1_2 C2_2 C12_2 4.8 . . . . ?
C1_2 C2_2 C3_2 C4_2 0.0 . . . . ?
C12_2 C2_2 C3_2 C4_2 179.0 . . . . ?
C2_2 C3_2 C4_2 C5_2 0.0 . . . . ?
C3_2 C4_2 C5_2 C6_2 0.0 . . . . ?
C4_2 C5_2 C6_2 C1_2 0.0 . . . . ?
C4_2 C5_2 C6_2 C7_2 177.0 . . . . ?
C2_2 C1_2 C6_2 C5_2 0.0 . . . . ?
Pt1_2 C1_2 C6_2 C5_2 175.9 . . . . ?
C2_2 C1_2 C6_2 C7_2 -177.8 . . . . ?
Pt1_2 C1_2 C6_2 C7_2 -1.9 . . . . ?
C11_2 N1_2 C7_2 C8_2 0.0 . . . . ?
Pt1_2 N1_2 C7_2 C8_2 -179.8 . . . . ?
C11_2 N1_2 C7_2 C6_2 -176.2 . . . . ?
Pt1_2 N1_2 C7_2 C6_2 4.1 . . . . ?
C5_2 C6_2 C7_2 C8_2 5.1 . . . . ?
C1_2 C6_2 C7_2 C8_2 -177.6 . . . . ?
C5_2 C6_2 C7_2 N1_2 -178.8 . . . . ?
C1_2 C6_2 C7_2 N1_2 -1.5 . . . . ?
N1_2 C7_2 C8_2 F1_2 178.1 . . . . ?
C6_2 C7_2 C8_2 F1_2 -5.9 . . . . ?
N1_2 C7_2 C8_2 C9_2 0.0 . . . . ?
C6_2 C7_2 C8_2 C9_2 176.0 . . . . ?
F1_2 C8_2 C9_2 C10_2 -178.2 . . . . ?
C7_2 C8_2 C9_2 C10_2 0.0 . . . . ?
C8_2 C9_2 C10_2 C11_2 0.0 . . . . ?
C9_2 C10_2 C11_2 N1_2 0.0 . . . . ?
C7_2 N1_2 C11_2 C10_2 0.0 . . . . ?
Pt1_2 N1_2 C11_2 C10_2 179.7 . . . . ?
C16_2 N2_2 C12_2 C13_2 0.0 . . . . ?
Pt1_2 N2_2 C12_2 C13_2 -177.7 . . . . ?
C16_2 N2_2 C12_2 C2_2 177.4 . . . . ?
Pt1_2 N2_2 C12_2 C2_2 -0.2 . . . . ?
C1_2 C2_2 C12_2 C13_2 174.5 . . . . ?
C3_2 C2_2 C12_2 C13_2 -4.6 . . . . ?
C1_2 C2_2 C12_2 N2_2 -2.8 . . . . ?
C3_2 C2_2 C12_2 N2_2 178.1 . . . . ?
N2_2 C12_2 C13_2 C14_2 0.0 . . . . ?
C2_2 C12_2 C13_2 C14_2 -177.1 . . . . ?
C12_2 C13_2 C14_2 C15_2 0.0 . . . . ?
C12_2 C13_2 C14_2 C17_2 170.2 . . . . ?
C13_2 C14_2 C15_2 C16_2 0.0 . . . . ?
C17_2 C14_2 C15_2 C16_2 -170.8 . . . . ?
C13_2 C14_2 C15_2 C20_2 179.7 . . . . ?
C17_2 C14_2 C15_2 C20_2 8.9 . . . . ?
C14_2 C15_2 C16_2 N2_2 0.0 . . . . ?
C20_2 C15_2 C16_2 N2_2 -179.7 . . . . ?
C12_2 N2_2 C16_2 C15_2 0.0 . . . . ?
Pt1_2 N2_2 C16_2 C15_2 177.4 . . . . ?
C15_2 C14_2 C17_2 C18_2 -9.4 . . . . ?
C13_2 C14_2 C17_2 C18_2 -179.9 . . . . ?
C14_2 C17_2 C18_2 C21_2 58.8 . . . . ?
C14_2 C17_2 C18_2 C19_2 -46.8 . . . . ?
C14_2 C17_2 C18_2 C20_2 5.7 . . . . ?
C21_2 C18_2 C19_2 C20_2 -21.9 . . . . ?
C17_2 C18_2 C19_2 C20_2 93.3 . . . . ?
C16_2 C15_2 C20_2 C19_2 -131.1 . . . . ?
C14_2 C15_2 C20_2 C19_2 49.3 . . . . ?
C16_2 C15_2 C20_2 C21_2 124.4 . . . . ?
C14_2 C15_2 C20_2 C21_2 -55.3 . . . . ?
C16_2 C15_2 C20_2 C18_2 175.7 . . . . ?
C14_2 C15_2 C20_2 C18_2 -4.0 . . . . ?
C18_2 C19_2 C20_2 C15_2 -90.6 . . . . ?
C18_2 C19_2 C20_2 C21_2 21.9 . . . . ?
C17_2 C18_2 C21_2 C23_2 166.0 . . . . ?
C19_2 C18_2 C21_2 C23_2 -83.7 . . . . ?
C20_2 C18_2 C21_2 C23_2 -105.5 . . . . ?
C17_2 C18_2 C21_2 C22_2 27.2 . . . . ?
C19_2 C18_2 C21_2 C22_2 137.5 . . . . ?
C20_2 C18_2 C21_2 C22_2 115.7 . . . . ?
C17_2 C18_2 C21_2 C20_2 -88.5 . . . . ?
C19_2 C18_2 C21_2 C20_2 21.8 . . . . ?
C15_2 C20_2 C21_2 C18_2 83.5 . . . . ?
C19_2 C20_2 C21_2 C18_2 -22.4 . . . . ?
C15_2 C20_2 C21_2 C23_2 -162.8 . . . . ?
C19_2 C20_2 C21_2 C23_2 91.3 . . . . ?
C18_2 C20_2 C21_2 C23_2 113.7 . . . . ?
C15_2 C20_2 C21_2 C22_2 -35.5 . . . . ?
C19_2 C20_2 C21_2 C22_2 -141.4 . . . . ?
C18_2 C20_2 C21_2 C22_2 -119.0 . . . . ?
